data_7200391
loop_
_publ_author_name
'Arthur, Richard J.'
'Coogan, Michael P.'
'Casadesus, Meritxell'
'Haigh, Robert'
'Headspith, D. A.'
'Francesconi, M. Grazia'
'Laye, Rebecca H.'

_publ_section_title
;
 Stereostructural behaviour of N--N atropisomers: Two conglomerate
 crystallisations and a crystallisation-induced deracemisation
;
_journal_coden_ASTM CRECF4
_journal_issue 4
_journal_name_full CrystEngComm
_journal_page_first 610
_journal_page_last 619
_journal_paper_doi 10.1039/b814424a
_journal_volume 11
_journal_year 2009
_chemical_absolute_configuration unk
_chemical_formula_moiety 'C14 H14 N4 O2'
_chemical_formula_sum 'C14 H14 N4 O2'
_chemical_formula_weight 270.29
_chemical_melting_point 212
_chemical_name_common 1,2-bis-(2-aminobenzoyl)hydrazine
_chemical_name_systematic
;
1,2-bis-(2-aminobenzoyl)hydrazine
;
_space_group_IT_number 19
_symmetry_cell_setting orthorhombic
_symmetry_space_group_name_Hall 'P 2ac 2ab'
_symmetry_space_group_name_H-M 'P 21 21 21'
_atom_sites_solution_hydrogens geom
_atom_sites_solution_primary direct
_atom_sites_solution_secondary difmap
_audit_creation_method SHELXL-97
_cell_angle_alpha 90.00
_cell_angle_beta 90.00
_cell_angle_gamma 90.00
_cell_formula_units_Z 4
_cell_length_a 9.1158(3)
_cell_length_b 9.9478(4)
_cell_length_c 13.7725(5)
_cell_measurement_reflns_used 11218
_cell_measurement_temperature 150(2)
_cell_measurement_theta_max 27.48
_cell_measurement_theta_min 2.91
_cell_volume 1248.92(8)
_computing_structure_refinement 'SHELXL-97 (Sheldrick, 1997)'
_computing_structure_solution 'SHELXS-97 (Sheldrick, 1990)'
_diffrn_ambient_temperature 173(2)
_diffrn_measured_fraction_theta_full 0.998
_diffrn_measured_fraction_theta_max 0.998
_diffrn_measurement_device_type KappaCCD
_diffrn_measurement_method CCD
_diffrn_radiation_monochromator graphite
_diffrn_radiation_source 'fine-focus sealed tube'
_diffrn_radiation_type MoK\a
_diffrn_radiation_wavelength 0.71073
_diffrn_reflns_av_R_equivalents 0.1509
_diffrn_reflns_av_sigmaI/netI 0.0900
_diffrn_reflns_limit_h_max 11
_diffrn_reflns_limit_h_min -11
_diffrn_reflns_limit_k_max 12
_diffrn_reflns_limit_k_min -9
_diffrn_reflns_limit_l_max 17
_diffrn_reflns_limit_l_min -16
_diffrn_reflns_number 11134
_diffrn_reflns_theta_full 27.44
_diffrn_reflns_theta_max 27.44
_diffrn_reflns_theta_min 2.96
_exptl_absorpt_coefficient_mu 0.100
_exptl_absorpt_correction_type none
_exptl_crystal_colour colourless
_exptl_crystal_density_diffrn 1.438
_exptl_crystal_density_method 'not measured'
_exptl_crystal_description block
_exptl_crystal_F_000 568
_exptl_crystal_size_max 0.25
_exptl_crystal_size_mid 0.25
_exptl_crystal_size_min 0.15
_refine_diff_density_max 0.287
_refine_diff_density_min -0.275
_refine_diff_density_rms 0.067
_refine_ls_abs_structure_details 'Flack H D (1983), Acta Cryst. A39, 876-881'
_refine_ls_abs_structure_Flack 0(10)
_refine_ls_extinction_coef 0.034(6)
_refine_ls_extinction_expression Fc^*^=kFc[1+0.001xFc^2^\l^3^/sin(2\q)]^-1/4^
_refine_ls_extinction_method SHELXL
_refine_ls_goodness_of_fit_ref 0.936
_refine_ls_hydrogen_treatment mixed
_refine_ls_matrix_type full
_refine_ls_number_parameters 206
_refine_ls_number_reflns 1643
_refine_ls_number_restraints 0
_refine_ls_restrained_S_all 0.936
_refine_ls_R_factor_all 0.1064
_refine_ls_R_factor_gt 0.0564
_refine_ls_shift/su_max 0.000
_refine_ls_shift/su_mean 0.000
_refine_ls_structure_factor_coef Fsqd
_refine_ls_weighting_details 'calc w=1/[\s^2^(Fo^2^)+(0.1000P)^2^+0.0000P] where P=(Fo^2^+2Fc^2^)/3'
_refine_ls_weighting_scheme calc
_refine_ls_wR_factor_gt 0.1266
_refine_ls_wR_factor_ref 0.1550
_reflns_number_gt 1094
_reflns_number_total 1643
_reflns_threshold_expression >2sigma(I)
_cod_data_source_file B814424A.txt
_cod_data_source_block C14H14N4O2
_cod_depositor_comments
;
 Replaced the incorrect bibliographical reference to the original
 publication with a proper one.

 Antanas Vaitkus,
 2019-09-18
;
_cod_original_sg_symbol_H-M P212121
_cod_database_code 7200391

loop_
_symmetry_equiv_pos_as_xyz
'x, y, z'
'-x+1/2, -y, z+1/2'
'x+1/2, -y+1/2, -z'
'-x, y+1/2, -z+1/2'

loop_
_atom_site_label
_atom_site_type_symbol
_atom_site_fract_x
_atom_site_fract_y
_atom_site_fract_z
_atom_site_U_iso_or_equiv
_atom_site_adp_type
_atom_site_occupancy
_atom_site_symmetry_multiplicity
_atom_site_calc_flag
_atom_site_refinement_flags
_atom_site_disorder_assembly
_atom_site_disorder_group
O1 O 0.8639(3) 0.0636(3) 0.62669(17) 0.0329(7) Uani 1 1 d . . .
N2 N 1.0015(3) 0.2508(3) 0.63664(19) 0.0269(7) Uani 1 1 d . . .
C3 C 1.1943(4) 0.0614(4) 0.3422(2) 0.0264(8) Uani 1 1 d . . .
C4 C 0.9039(4) 0.1545(4) 0.7855(2) 0.0248(8) Uani 1 1 d . . .
C5 C 1.0460(4) 0.2631(4) 0.3296(2) 0.0251(8) Uani 1 1 d . . .
H5 H 0.9995 0.3377 0.3596 0.030 Uiso 1 1 calc R . .
N6 N 1.0149(4) 0.2488(3) 0.5363(2) 0.0281(7) Uani 1 1 d . . .
C7 C 0.9367(4) 0.2736(4) 0.9390(3) 0.0305(9) Uani 1 1 d . . .
H7 H 0.9767 0.3468 0.9746 0.037 Uiso 1 1 calc R . .
C10 C 1.1814(4) 0.0467(4) 0.2415(2) 0.0313(9) Uani 1 1 d . . .
H10 H 1.2265 -0.0279 0.2104 0.038 Uiso 1 1 calc R . .
C11 C 0.7973(4) 0.0684(4) 0.9338(2) 0.0313(9) Uani 1 1 d . . .
H11 H 0.7414 0.0020 0.9668 0.038 Uiso 1 1 calc R . .
C12 C 1.0360(4) 0.2476(4) 0.2302(2) 0.0291(9) Uani 1 1 d . . .
H12 H 0.9831 0.3106 0.1920 0.035 Uiso 1 1 calc R . .
C14 C 0.9598(4) 0.2630(4) 0.8398(2) 0.0265(9) Uani 1 1 d . . .
H14 H 1.0148 0.3308 0.8076 0.032 Uiso 1 1 calc R . .
C15 C 1.1227(4) 0.1714(3) 0.3866(2) 0.0244(8) Uani 1 1 d . . .
C16 C 0.9213(4) 0.1498(4) 0.6781(2) 0.0250(8) Uani 1 1 d . . .
C17 C 0.8211(4) 0.0567(4) 0.8340(2) 0.0245(8) Uani 1 1 d . . .
C18 C 0.8546(4) 0.1761(4) 0.9852(2) 0.0324(9) Uani 1 1 d . . .
H18 H 0.8372 0.1829 1.0530 0.039 Uiso 1 1 calc R . .
C19 C 1.1049(4) 0.1380(4) 0.1869(2) 0.0320(9) Uani 1 1 d . . .
H19 H 1.0988 0.1264 0.1186 0.038 Uiso 1 1 calc R . .
C20 C 1.1309(4) 0.1873(3) 0.4943(2) 0.0251(8) Uani 1 1 d . . .
O2 O 1.2364(3) 0.1502(3) 0.54398(17) 0.0330(7) Uani 1 1 d . . .
N4 N 0.7645(4) -0.0573(3) 0.7873(2) 0.0305(8) Uani 1 1 d . . .
N3 N 1.2681(4) -0.0350(4) 0.3948(3) 0.0363(9) Uani 1 1 d . . .
H1 H 0.936(4) 0.269(4) 0.503(3) 0.024(10) Uiso 1 1 d . . .
H4 H 1.296(4) -0.015(4) 0.453(3) 0.035(12) Uiso 1 1 d . . .
H6 H 1.070(5) 0.295(4) 0.672(3) 0.047(13) Uiso 1 1 d . . .
H8 H 1.325(5) -0.087(5) 0.358(3) 0.048(13) Uiso 1 1 d . . .
H2 H 0.688(5) -0.099(4) 0.818(2) 0.031(11) Uiso 1 1 d . . .
H3 H 0.761(5) -0.041(4) 0.719(3) 0.044(12) Uiso 1 1 d . . .

loop_
_atom_site_aniso_label
_atom_site_aniso_U_11
_atom_site_aniso_U_22
_atom_site_aniso_U_33
_atom_site_aniso_U_23
_atom_site_aniso_U_13
_atom_site_aniso_U_12
O1 0.0377(16) 0.0338(15) 0.0271(12) -0.0023(11) -0.0047(12) -0.0029(14)
N2 0.0265(16) 0.0379(18) 0.0162(15) -0.0020(13) 0.0037(14) -0.0044(18)
C3 0.026(2) 0.0261(19) 0.0268(18) -0.0008(15) 0.0038(15) -0.0015(18)
C4 0.0230(19) 0.0268(19) 0.0245(18) 0.0010(14) 0.0003(15) 0.0036(17)
C5 0.0204(19) 0.0283(19) 0.0267(19) 0.0006(15) 0.0025(14) 0.0009(17)
N6 0.0248(16) 0.0401(19) 0.0195(15) -0.0010(13) 0.0025(14) 0.0027(17)
C7 0.029(2) 0.036(2) 0.0262(19) -0.0036(16) -0.0052(16) 0.0000(18)
C10 0.032(2) 0.031(2) 0.031(2) -0.0038(16) 0.0068(17) -0.0037(18)
C11 0.029(2) 0.037(2) 0.028(2) 0.0045(16) 0.0004(17) 0.0044(19)
C12 0.027(2) 0.035(2) 0.0253(19) 0.0031(16) 0.0003(15) -0.0032(19)
C14 0.0241(19) 0.029(2) 0.0261(19) -0.0014(15) 0.0033(15) -0.0009(18)
C15 0.0216(18) 0.0293(19) 0.0224(18) -0.0006(14) 0.0028(15) -0.0031(18)
C16 0.0230(18) 0.029(2) 0.0232(18) 0.0030(16) -0.0010(15) 0.0057(18)
C17 0.0214(19) 0.0274(19) 0.0248(18) 0.0001(14) 0.0000(15) 0.0055(17)
C18 0.035(2) 0.043(2) 0.0187(17) 0.0016(15) 0.0017(17) 0.008(2)
C19 0.032(2) 0.043(2) 0.0214(18) 0.0001(17) 0.0005(16) -0.005(2)
C20 0.0267(19) 0.0256(19) 0.0229(18) 0.0022(14) 0.0009(16) -0.0047(17)
O2 0.0292(14) 0.0439(16) 0.0258(13) 0.0036(11) -0.0032(12) 0.0067(14)
N4 0.0323(19) 0.0270(17) 0.0321(19) 0.0022(13) 0.0018(15) -0.0050(16)
N3 0.040(2) 0.0338(19) 0.035(2) 0.0021(14) 0.0020(17) 0.0091(17)

loop_
_atom_type_symbol
_atom_type_description
_atom_type_scat_dispersion_real
_atom_type_scat_dispersion_imag
_atom_type_scat_source
C C 0.0033 0.0000 'International Tables Vol C Tables 4.2.6.8 and 6.1.1.4'
H H 0.0000 0.0000 'International Tables Vol C Tables 4.2.6.8 and 6.1.1.4'
N N 0.0061 0.0000 'International Tables Vol C Tables 4.2.6.8 and 6.1.1.4'
O O 0.0106 0.0000 'International Tables Vol C Tables 4.2.6.8 and 6.1.1.4'

loop_
_geom_angle_atom_site_label_1
_geom_angle_atom_site_label_2
_geom_angle_atom_site_label_3
_geom_angle
_geom_angle_site_symmetry_1
_geom_angle_site_symmetry_3
_geom_angle_publ_flag
C16 N2 N6 116.9(3) . . ?
C16 N2 H6 120(3) . . ?
N6 N2 H6 119(3) . . ?
N3 C3 C10 119.3(3) . . ?
N3 C3 C15 122.5(3) . . ?
C10 C3 C15 118.1(3) . . ?
C17 C4 C14 118.3(3) . . ?
C17 C4 C16 120.7(3) . . ?
C14 C4 C16 120.9(3) . . ?
C12 C5 C15 121.3(3) . . ?
C12 C5 H5 119.3 . . ?
C15 C5 H5 119.3 . . ?
C20 N6 N2 120.1(3) . . ?
C20 N6 H1 121(2) . . ?
N2 N6 H1 117(2) . . ?
C18 C7 C14 118.9(3) . . ?
C18 C7 H7 120.6 . . ?
C14 C7 H7 120.6 . . ?
C19 C10 C3 121.2(4) . . ?
C19 C10 H10 119.4 . . ?
C3 C10 H10 119.4 . . ?
C18 C11 C17 120.6(3) . . ?
C18 C11 H11 119.7 . . ?
C17 C11 H11 119.7 . . ?
C5 C12 C19 118.8(3) . . ?
C5 C12 H12 120.6 . . ?
C19 C12 H12 120.6 . . ?
C7 C14 C4 121.8(3) . . ?
C7 C14 H14 119.1 . . ?
C4 C14 H14 119.1 . . ?
C5 C15 C3 119.7(3) . . ?
C5 C15 C20 121.1(3) . . ?
C3 C15 C20 119.3(3) . . ?
O1 C16 N2 120.0(3) . . ?
O1 C16 C4 123.3(3) . . ?
N2 C16 C4 116.7(3) . . ?
C11 C17 N4 117.6(3) . . ?
C11 C17 C4 119.7(3) . . ?
N4 C17 C4 122.7(3) . . ?
C7 C18 C11 120.8(3) . . ?
C7 C18 H18 119.6 . . ?
C11 C18 H18 119.6 . . ?
C10 C19 C12 120.9(3) . . ?
C10 C19 H19 119.5 . . ?
C12 C19 H19 119.5 . . ?
O2 C20 N6 120.5(3) . . ?
O2 C20 C15 123.8(3) . . ?
N6 C20 C15 115.7(3) . . ?
C17 N4 H2 116(2) . . ?
C17 N4 H3 109(2) . . ?
H2 N4 H3 120(4) . . ?
C3 N3 H4 118(3) . . ?
C3 N3 H8 113(3) . . ?
H4 N3 H8 119(4) . . ?

loop_
_geom_bond_atom_site_label_1
_geom_bond_atom_site_label_2
_geom_bond_distance
_geom_bond_site_symmetry_2
_geom_bond_publ_flag
O1 C16 1.229(4) . ?
N2 C16 1.367(5) . ?
N2 N6 1.387(4) . ?
N2 H6 0.91(4) . ?
C3 N3 1.377(5) . ?
C3 C10 1.400(5) . ?
C3 C15 1.414(5) . ?
C4 C17 1.402(5) . ?
C4 C14 1.409(5) . ?
C4 C16 1.489(4) . ?
C5 C12 1.381(5) . ?
C5 C15 1.392(5) . ?
C5 H5 0.9500 . ?
N6 C20 1.352(5) . ?
N6 H1 0.88(4) . ?
C7 C18 1.380(5) . ?
C7 C14 1.386(5) . ?
C7 H7 0.9500 . ?
C10 C19 1.370(5) . ?
C10 H10 0.9500 . ?
C11 C18 1.386(5) . ?
C11 C17 1.396(5) . ?
C11 H11 0.9500 . ?
C12 C19 1.392(5) . ?
C12 H12 0.9500 . ?
C14 H14 0.9500 . ?
C15 C20 1.494(4) . ?
C17 N4 1.402(5) . ?
C18 H18 0.9500 . ?
C19 H19 0.9500 . ?
C20 O2 1.236(4) . ?
N4 H2 0.91(4) . ?
N4 H3 0.96(4) . ?
N3 H4 0.87(4) . ?
N3 H8 0.89(5) . ?

loop_
_geom_torsion_atom_site_label_1
_geom_torsion_atom_site_label_2
_geom_torsion_atom_site_label_3
_geom_torsion_atom_site_label_4
_geom_torsion
_geom_torsion_site_symmetry_1
_geom_torsion_site_symmetry_2
_geom_torsion_site_symmetry_3
_geom_torsion_site_symmetry_4
_geom_torsion_publ_flag
C16 N2 N6 C20 -92.8(4) . . . . ?
N3 C3 C10 C19 177.9(4) . . . . ?
C15 C3 C10 C19 1.7(5) . . . . ?
C15 C5 C12 C19 -0.2(5) . . . . ?
C18 C7 C14 C4 -1.1(5) . . . . ?
C17 C4 C14 C7 1.0(5) . . . . ?
C16 C4 C14 C7 175.8(3) . . . . ?
C12 C5 C15 C3 1.2(5) . . . . ?
C12 C5 C15 C20 -178.9(3) . . . . ?
N3 C3 C15 C5 -177.9(3) . . . . ?
C10 C3 C15 C5 -1.9(5) . . . . ?
N3 C3 C15 C20 2.2(5) . . . . ?
C10 C3 C15 C20 178.2(3) . . . . ?
N6 N2 C16 O1 -0.7(5) . . . . ?
N6 N2 C16 C4 -178.4(3) . . . . ?
C17 C4 C16 O1 1.1(5) . . . . ?
C14 C4 C16 O1 -173.6(3) . . . . ?
C17 C4 C16 N2 178.8(3) . . . . ?
C14 C4 C16 N2 4.0(5) . . . . ?
C18 C11 C17 N4 177.7(3) . . . . ?
C18 C11 C17 C4 0.1(5) . . . . ?
C14 C4 C17 C11 -0.5(5) . . . . ?
C16 C4 C17 C11 -175.4(3) . . . . ?
C14 C4 C17 N4 -177.9(3) . . . . ?
C16 C4 C17 N4 7.2(5) . . . . ?
C14 C7 C18 C11 0.7(6) . . . . ?
C17 C11 C18 C7 -0.2(6) . . . . ?
C3 C10 C19 C12 -0.8(6) . . . . ?
C5 C12 C19 C10 0.0(5) . . . . ?
N2 N6 C20 O2 -10.8(5) . . . . ?
N2 N6 C20 C15 170.4(3) . . . . ?
C5 C15 C20 O2 -149.2(3) . . . . ?
C3 C15 C20 O2 30.7(5) . . . . ?
C5 C15 C20 N6 29.5(5) . . . . ?
C3 C15 C20 N6 -150.6(3) . . . . ?

loop_
_cod_related_entry_id
_cod_related_entry_database
_cod_related_entry_code
1 ChemSpider 347538
